data_7006054
loop_
_publ_author_name
'Marchetti, Fabio'
'Pampaloni, Guido'
'Zacchini, Stefano'

_publ_section_title
;
 Reactivity of niobium(v) and tantalum(v) halides with carbonyl
 compounds: synthesis of simple coordination adducts, C-H bond
 activation, C=O protonation, and halide transfer.
;
_journal_issue 38
_journal_name_full 'Dalton transactions (Cambridge, England : 2003)'
_journal_page_first 4343
_journal_page_last 4351
_journal_paper_doi 10.1039/b708531a
_journal_year 2007
_chemical_formula_sum 'C16 H17 Cl6 O2 Ta'
_chemical_formula_weight 634.95
_chemical_name_systematic
;
?
;
_space_group_IT_number 14
_symmetry_cell_setting monoclinic
_symmetry_space_group_name_Hall '-P 2ybc'
_symmetry_space_group_name_H-M 'P 1 21/c 1'
_atom_sites_solution_hydrogens geom
_atom_sites_solution_primary direct
_atom_sites_solution_secondary difmap
_audit_creation_method SHELXL-97
_cell_angle_alpha 90.00
_cell_angle_beta 91.807(2)
_cell_angle_gamma 90.00
_cell_formula_units_Z 2
_cell_length_a 8.9858(11)
_cell_length_b 11.0670(14)
_cell_length_c 11.0162(14)
_cell_measurement_reflns_used 5679
_cell_measurement_temperature 100(2)
_cell_measurement_theta_max 28.362
_cell_measurement_theta_min 2.6095
_cell_volume 1095.0(2)
_computing_structure_refinement 'SHELXL-97 (Sheldrick, 1997)'
_computing_structure_solution 'SHELXS-97 (Sheldrick, 1990)'
_diffrn_ambient_temperature 100(2)
_diffrn_measured_fraction_theta_full 0.978
_diffrn_measured_fraction_theta_max 0.978
_diffrn_measurement_device_type 'CCD area detector'
_diffrn_measurement_method 'phi and omega scans'
_diffrn_radiation_monochromator graphite
_diffrn_radiation_source 'fine-focus sealed tube'
_diffrn_radiation_type MoK\a
_diffrn_radiation_wavelength 0.71073
_diffrn_reflns_av_R_equivalents 0.0318
_diffrn_reflns_av_sigmaI/netI 0.0289
_diffrn_reflns_limit_h_max 11
_diffrn_reflns_limit_h_min -11
_diffrn_reflns_limit_k_max 14
_diffrn_reflns_limit_k_min -14
_diffrn_reflns_limit_l_max 14
_diffrn_reflns_limit_l_min -14
_diffrn_reflns_number 11768
_diffrn_reflns_theta_full 27.98
_diffrn_reflns_theta_max 27.98
_diffrn_reflns_theta_min 2.27
_exptl_absorpt_coefficient_mu 5.759
_exptl_absorpt_correction_T_max 0.5449
_exptl_absorpt_correction_T_min 0.3922
_exptl_absorpt_correction_type empirical
_exptl_crystal_colour pale-yellow
_exptl_crystal_density_diffrn 1.926
_exptl_crystal_density_method 'not measured'
_exptl_crystal_description plate
_exptl_crystal_F_000 608
_exptl_crystal_size_max 0.20
_exptl_crystal_size_mid 0.16
_exptl_crystal_size_min 0.12
_refine_diff_density_max 1.736
_refine_diff_density_min -0.886
_refine_diff_density_rms 0.141
_refine_ls_extinction_method none
_refine_ls_goodness_of_fit_ref 1.155
_refine_ls_hydrogen_treatment constr
_refine_ls_matrix_type full
_refine_ls_number_parameters 116
_refine_ls_number_reflns 2579
_refine_ls_number_restraints 0
_refine_ls_restrained_S_all 1.155
_refine_ls_R_factor_all 0.0424
_refine_ls_R_factor_gt 0.0241
_refine_ls_shift/su_max 0.000
_refine_ls_shift/su_mean 0.000
_refine_ls_structure_factor_coef Fsqd
_refine_ls_weighting_details 'calc w=1/[\s^2^(Fo^2^)+(0.0260P)^2^+1.6655P] where P=(Fo^2^+2Fc^2^)/3'
_refine_ls_weighting_scheme calc
_refine_ls_wR_factor_gt 0.0539
_refine_ls_wR_factor_ref 0.0633
_reflns_number_gt 1995
_reflns_number_total 2579
_reflns_threshold_expression >2sigma(I)
_cod_data_source_file b708531a.txt
_cod_data_source_block p21c
_cod_original_sg_symbol_H-M P2(1)/c
_cod_database_code 7006054

loop_
_symmetry_equiv_pos_as_xyz
'x, y, z'
'-x, y+1/2, -z+1/2'
'-x, -y, -z'
'x, -y-1/2, z-1/2'

loop_
_atom_site_label
_atom_site_type_symbol
_atom_site_fract_x
_atom_site_fract_y
_atom_site_fract_z
_atom_site_U_iso_or_equiv
_atom_site_adp_type
_atom_site_occupancy
_atom_site_symmetry_multiplicity
_atom_site_calc_flag
_atom_site_refinement_flags
_atom_site_disorder_assembly
_atom_site_disorder_group
C1 C 0.1850(5) 0.6392(4) 0.6263(4) 0.0280(10) Uani 1 1 d . . .
H1A H 0.0823 0.6219 0.6482 0.042 Uiso 1 1 calc R . .
H1B H 0.1993 0.7268 0.6209 0.042 Uiso 1 1 calc R . .
H1C H 0.2539 0.6059 0.6885 0.042 Uiso 1 1 calc R . .
C2 C 0.2149(5) 0.5826(4) 0.5065(4) 0.0233(9) Uani 1 1 d . . .
C3 C 0.3522(5) 0.6079(4) 0.4431(4) 0.0229(9) Uani 1 1 d . . .
C4 C 0.4616(5) 0.6838(4) 0.4950(5) 0.0323(11) Uani 1 1 d . . .
H4 H 0.4480 0.7185 0.5727 0.039 Uiso 1 1 calc R . .
C5 C 0.5900(6) 0.7084(5) 0.4325(6) 0.0413(13) Uani 1 1 d . . .
H5 H 0.6643 0.7599 0.4673 0.050 Uiso 1 1 calc R . .
C6 C 0.6093(5) 0.6574(5) 0.3194(5) 0.0386(12) Uani 1 1 d . . .
H6 H 0.6971 0.6744 0.2768 0.046 Uiso 1 1 calc R . .
C7 C 0.5027(5) 0.5822(5) 0.2677(4) 0.0358(12) Uani 1 1 d . . .
H7 H 0.5175 0.5474 0.1902 0.043 Uiso 1 1 calc R . .
C8 C 0.3731(5) 0.5572(5) 0.3293(4) 0.0301(10) Uani 1 1 d . . .
H8 H 0.2992 0.5057 0.2937 0.036 Uiso 1 1 calc R . .
Cl1 Cl 0.98934(12) 0.59183(10) 0.19030(9) 0.0252(2) Uani 1 1 d . . .
Cl2 Cl 0.73953(12) 0.47327(9) -0.00214(10) 0.0267(2) Uani 1 1 d . . .
Cl3 Cl 1.02968(12) 0.31079(9) 0.09381(10) 0.0259(2) Uani 1 1 d . . .
O1 O 0.1227(3) 0.5128(3) 0.4570(3) 0.0276(7) Uani 1 1 d . . .
H1 H 0.0000 0.5000 0.5000 0.041 Uiso 1 2 d S . .
Ta1 Ta 1.0000 0.5000 0.0000 0.01702(8) Uani 1 2 d S . .

loop_
_atom_site_aniso_label
_atom_site_aniso_U_11
_atom_site_aniso_U_22
_atom_site_aniso_U_33
_atom_site_aniso_U_23
_atom_site_aniso_U_13
_atom_site_aniso_U_12
C1 0.030(2) 0.026(2) 0.028(2) 0.0004(19) 0.0091(19) 0.0003(18)
C2 0.023(2) 0.022(2) 0.026(2) 0.0076(18) 0.0033(17) 0.0023(17)
C3 0.021(2) 0.021(2) 0.027(2) 0.0052(18) 0.0054(17) 0.0042(17)
C4 0.026(3) 0.026(2) 0.045(3) -0.002(2) 0.010(2) -0.0006(17)
C5 0.027(3) 0.030(3) 0.067(4) 0.002(3) 0.010(2) -0.005(2)
C6 0.022(2) 0.041(3) 0.053(3) 0.013(3) 0.015(2) 0.002(2)
C7 0.028(2) 0.052(3) 0.028(3) 0.008(2) 0.0084(19) 0.008(2)
C8 0.022(2) 0.041(3) 0.027(2) 0.004(2) 0.0026(18) 0.002(2)
Cl1 0.0324(6) 0.0236(5) 0.0201(5) -0.0039(4) 0.0071(4) -0.0026(4)
Cl2 0.0231(5) 0.0282(6) 0.0290(5) -0.0024(4) 0.0057(4) -0.0017(4)
Cl3 0.0334(6) 0.0191(5) 0.0256(5) 0.0046(4) 0.0056(4) 0.0023(4)
O1 0.0229(15) 0.0324(18) 0.0278(15) 0.0029(14) 0.0048(12) -0.0026(14)
Ta1 0.02064(12) 0.01504(11) 0.01568(11) 0.00025(10) 0.00525(7) 0.00004(10)

loop_
_atom_type_symbol
_atom_type_description
_atom_type_scat_dispersion_real
_atom_type_scat_dispersion_imag
_atom_type_scat_source
C C 0.0033 0.0016 'International Tables Vol C Tables 4.2.6.8 and 6.1.1.4'
H H 0.0000 0.0000 'International Tables Vol C Tables 4.2.6.8 and 6.1.1.4'
O O 0.0106 0.0060 'International Tables Vol C Tables 4.2.6.8 and 6.1.1.4'
Cl Cl 0.1484 0.1585 'International Tables Vol C Tables 4.2.6.8 and 6.1.1.4'
Ta Ta -0.7052 6.5227 'International Tables Vol C Tables 4.2.6.8 and 6.1.1.4'

loop_
_geom_angle_atom_site_label_1
_geom_angle_atom_site_label_2
_geom_angle_atom_site_label_3
_geom_angle
_geom_angle_site_symmetry_1
_geom_angle_site_symmetry_3
_geom_angle_publ_flag
C2 C1 H1A 109.5 . . ?
C2 C1 H1B 109.5 . . ?
H1A C1 H1B 109.5 . . ?
C2 C1 H1C 109.5 . . ?
H1A C1 H1C 109.5 . . ?
H1B C1 H1C 109.5 . . ?
O1 C2 C3 118.0(4) . . ?
O1 C2 C1 120.7(4) . . ?
C3 C2 C1 121.3(4) . . ?
C8 C3 C4 119.8(4) . . ?
C8 C3 C2 119.5(4) . . ?
C4 C3 C2 120.8(4) . . ?
C5 C4 C3 119.9(5) . . ?
C5 C4 H4 120.1 . . ?
C3 C4 H4 120.1 . . ?
C6 C5 C4 119.7(5) . . ?
C6 C5 H5 120.1 . . ?
C4 C5 H5 120.1 . . ?
C7 C6 C5 120.9(5) . . ?
C7 C6 H6 119.6 . . ?
C5 C6 H6 119.6 . . ?
C6 C7 C8 120.0(5) . . ?
C6 C7 H7 120.0 . . ?
C8 C7 H7 120.0 . . ?
C3 C8 C7 119.8(5) . . ?
C3 C8 H8 120.1 . . ?
C7 C8 H8 120.1 . . ?
C2 O1 H1 119.9(3) . . ?
Cl1 Ta1 Cl1 180 3_765 . ?
Cl1 Ta1 Cl3 90.02(4) 3_765 3_765 ?
Cl1 Ta1 Cl3 89.98(4) . 3_765 ?
Cl1 Ta1 Cl3 89.98(4) 3_765 . ?
Cl1 Ta1 Cl3 90.02(4) . . ?
Cl3 Ta1 Cl3 180 3_765 . ?
Cl1 Ta1 Cl2 90.30(4) 3_765 . ?
Cl1 Ta1 Cl2 89.70(4) . . ?
Cl3 Ta1 Cl2 90.49(4) 3_765 . ?
Cl3 Ta1 Cl2 89.51(4) . . ?
Cl1 Ta1 Cl2 89.70(4) 3_765 3_765 ?
Cl1 Ta1 Cl2 90.30(4) . 3_765 ?
Cl3 Ta1 Cl2 89.51(4) 3_765 3_765 ?
Cl3 Ta1 Cl2 90.49(4) . 3_765 ?
Cl2 Ta1 Cl2 180 . 3_765 ?

loop_
_geom_bond_atom_site_label_1
_geom_bond_atom_site_label_2
_geom_bond_distance
_geom_bond_site_symmetry_2
_geom_bond_publ_flag
C1 C2 1.493(6) . ?
C1 H1A 0.9800 . ?
C1 H1B 0.9800 . ?
C1 H1C 0.9800 . ?
C2 O1 1.246(5) . ?
C2 C3 1.464(6) . ?
C3 C8 1.392(6) . ?
C3 C4 1.402(6) . ?
C4 C5 1.389(6) . ?
C4 H4 0.9500 . ?
C5 C6 1.383(8) . ?
C5 H5 0.9500 . ?
C6 C7 1.378(7) . ?
C6 H6 0.9500 . ?
C7 C8 1.394(6) . ?
C7 H7 0.9500 . ?
C8 H8 0.9500 . ?
Cl1 Ta1 2.3344(10) . ?
Cl2 Ta1 2.3586(11) . ?
Cl3 Ta1 2.3466(10) . ?
O1 H1 1.221(3) . ?
Ta1 Cl1 2.3344(10) 3_765 ?
Ta1 Cl3 2.3466(10) 3_765 ?
Ta1 Cl2 2.3586(11) 3_765 ?

loop_
_geom_hbond_atom_site_label_D
_geom_hbond_atom_site_label_H
_geom_hbond_atom_site_label_A
_geom_hbond_distance_DH
_geom_hbond_distance_HA
_geom_hbond_distance_DA
_geom_hbond_angle_DHA
_geom_hbond_site_symmetry_A
O1 H1 O1 1.22 1.22 2.443(6) 180 3_566

loop_
_geom_torsion_atom_site_label_1
_geom_torsion_atom_site_label_2
_geom_torsion_atom_site_label_3
_geom_torsion_atom_site_label_4
_geom_torsion
_geom_torsion_site_symmetry_1
_geom_torsion_site_symmetry_2
_geom_torsion_site_symmetry_3
_geom_torsion_site_symmetry_4
_geom_torsion_publ_flag
O1 C2 C3 C8 2.2(6) . . . . ?
C1 C2 C3 C8 -177.4(4) . . . . ?
O1 C2 C3 C4 -178.8(4) . . . . ?
C1 C2 C3 C4 1.6(6) . . . . ?
C8 C3 C4 C5 0.1(7) . . . . ?
C2 C3 C4 C5 -178.9(4) . . . . ?
C3 C4 C5 C6 -0.1(8) . . . . ?
C4 C5 C6 C7 -0.1(8) . . . . ?
C5 C6 C7 C8 0.3(8) . . . . ?
C4 C3 C8 C7 0.1(7) . . . . ?
C2 C3 C8 C7 179.1(4) . . . . ?
C6 C7 C8 C3 -0.3(7) . . . . ?
